data_2214525
loop_
_publ_author_name
'A. Ebenezer Martin'
'A. Thomas Gunaseelan'
'A. Thiruvalluvar'
'K. J. Rajendra Prasad'
'R. J. Butcher'

_publ_section_title
;
 1,10-Dihydro-3,9-dimethylpyrazolo[3,4-<i>a</i>]carbazole
;
_journal_coeditor_code BQ2027
_journal_issue 8
_journal_name_full 'Acta Crystallographica Section E'
_journal_page_first o3471
_journal_page_last o3471
_journal_paper_doi 10.1107/S160053680703351X
_journal_volume 63
_journal_year 2007
_chemical_formula_iupac 'C15 H13 N3'
_chemical_formula_moiety 'C15 H13 N3'
_chemical_formula_structural 'C15 H13 N3'
_chemical_formula_sum 'C15 H13 N3'
_chemical_formula_weight 235.28
_chemical_melting_point 416.0(10)
_chemical_name_common pyrazolocarbazole
_chemical_name_systematic
;
1,10-Dihydro-3,9-dimethylpyrazolo[3,4-a]carbazole
;
_space_group_IT_number 14
_symmetry_cell_setting monoclinic
_symmetry_space_group_name_Hall '-P 2ybc'
_symmetry_space_group_name_H-M 'P 1 21/c 1'
_atom_sites_solution_hydrogens geom
_atom_sites_solution_primary direct
_atom_sites_solution_secondary difmap
_cell_angle_alpha 90
_cell_angle_beta 101.796(6)
_cell_angle_gamma 90
_cell_formula_units_Z 4
_cell_length_a 11.6553(8)
_cell_length_b 5.7418(3)
_cell_length_c 18.0804(12)
_cell_measurement_reflns_used 2712
_cell_measurement_temperature 203(2)
_cell_measurement_theta_max 32.4119
_cell_measurement_theta_min 4.7683
_cell_volume 1184.43(13)
_computing_cell_refinement
;
CrysAlis RED (Oxford Diffraction, 2007)
;
_computing_data_collection
;
CrysAlis CCD (Oxford Diffraction, 2007)
;
_computing_data_reduction
;
CrysAlis RED
;
_computing_molecular_graphics 'ORTEP-3 (Farrugia, 1997)'
_computing_publication_material 'PLATON (Spek, 2003)'
_computing_structure_refinement 'SHELXL97 (Sheldrick, 1997)'
_computing_structure_solution 'SHELXS97 (Sheldrick, 1997)'
_diffrn_ambient_temperature 203(2)
_diffrn_detector_area_resol_mean 10.5081
_diffrn_measured_fraction_theta_full 0.992
_diffrn_measured_fraction_theta_max 0.920
_diffrn_measurement_device_type 'Oxford Diffraction Gemini'
_diffrn_measurement_method '\f and \w'
_diffrn_radiation_monochromator graphite
_diffrn_radiation_source 'fine-focus sealed tube'
_diffrn_radiation_type MoK\a
_diffrn_radiation_wavelength 0.71073
_diffrn_reflns_av_R_equivalents 0.0468
_diffrn_reflns_av_sigmaI/netI 0.1965
_diffrn_reflns_limit_h_max 12
_diffrn_reflns_limit_h_min -16
_diffrn_reflns_limit_k_max 8
_diffrn_reflns_limit_k_min -8
_diffrn_reflns_limit_l_max 27
_diffrn_reflns_limit_l_min -26
_diffrn_reflns_number 11247
_diffrn_reflns_theta_full 25.00
_diffrn_reflns_theta_max 32.44
_diffrn_reflns_theta_min 4.77
_exptl_absorpt_coefficient_mu 0.081
_exptl_absorpt_correction_T_max 1.00000
_exptl_absorpt_correction_T_min 0.86828
_exptl_absorpt_correction_type multi-scan
_exptl_absorpt_process_details '(CrysAlis RED; Oxford Diffraction, 2007)'
_exptl_crystal_colour light_brown
_exptl_crystal_density_diffrn 1.319
_exptl_crystal_density_method 'Not Measured'
_exptl_crystal_description plate
_exptl_crystal_F_000 496
_exptl_crystal_size_max 0.51
_exptl_crystal_size_mid 0.43
_exptl_crystal_size_min 0.37
_refine_diff_density_max 0.177
_refine_diff_density_min -0.209
_refine_ls_extinction_method none
_refine_ls_goodness_of_fit_ref 0.812
_refine_ls_hydrogen_treatment mixed
_refine_ls_matrix_type full
_refine_ls_number_parameters 172
_refine_ls_number_reflns 3939
_refine_ls_number_restraints 0
_refine_ls_restrained_S_all 0.812
_refine_ls_R_factor_all 0.1142
_refine_ls_R_factor_gt 0.0432
_refine_ls_shift/su_max 0.000
_refine_ls_shift/su_mean 0.000
_refine_ls_structure_factor_coef Fsqd
_refine_ls_weighting_details 'calc w=1/[\s^2^(Fo^2^)+(0.045P)^2^] where P=(Fo^2^+2Fc^2^)/3'
_refine_ls_weighting_scheme calc
_refine_ls_wR_factor_gt 0.0841
_refine_ls_wR_factor_ref 0.0956
_reflns_number_gt 1587
_reflns_number_total 3939
_reflns_threshold_expression I>2\s(I)
_cod_data_source_file bq2027.cif
_cod_data_source_block I
_cod_original_sg_symbol_H-M 'P 21/c'
_cod_database_code 2214525
_cod_database_fobs_code 2214525

loop_
_symmetry_equiv_pos_site_id
_symmetry_equiv_pos_as_xyz
1 x,y,z
2 -x,1/2+y,1/2-z
3 -x,-y,-z
4 x,1/2-y,1/2+z

loop_
_atom_site_aniso_label
_atom_site_aniso_U_11
_atom_site_aniso_U_22
_atom_site_aniso_U_33
_atom_site_aniso_U_12
_atom_site_aniso_U_13
_atom_site_aniso_U_23
N1 0.0319(6) 0.0337(7) 0.0245(6) -0.0023(5) 0.0006(5) 0.0018(5)
N2 0.0321(6) 0.0309(6) 0.0301(6) -0.0016(5) 0.0043(5) 0.0025(5)
N10 0.0270(6) 0.0348(6) 0.0274(6) -0.0005(5) 0.0027(5) 0.0021(5)
C3 0.0299(7) 0.0297(7) 0.0273(7) 0.0069(6) 0.0060(5) 0.0003(6)
C3A 0.0276(7) 0.0287(7) 0.0259(6) 0.0058(6) 0.0059(5) -0.0022(5)
C4 0.0340(7) 0.0383(8) 0.0221(6) 0.0067(7) 0.0016(5) -0.0004(6)
C5 0.0293(7) 0.0367(8) 0.0283(7) 0.0027(6) -0.0008(5) -0.0057(6)
C5A 0.0258(7) 0.0289(7) 0.0291(7) 0.0049(6) 0.0029(5) -0.0031(6)
C5B 0.0244(7) 0.0298(7) 0.0360(7) 0.0024(6) 0.0066(5) -0.0049(6)
C6 0.0289(7) 0.0399(8) 0.0426(8) 0.0008(6) 0.0037(6) -0.0087(7)
C7 0.0336(8) 0.0353(8) 0.0606(10) -0.0067(7) 0.0139(7) -0.0103(7)
C8 0.0370(8) 0.0338(8) 0.0595(10) 0.0011(7) 0.0219(7) 0.0033(7)
C9 0.0313(7) 0.0329(8) 0.0419(8) 0.0032(6) 0.0143(6) 0.0029(6)
C9A 0.0253(7) 0.0289(7) 0.0340(7) 0.0035(6) 0.0083(5) -0.0020(6)
C10A 0.0269(7) 0.0273(7) 0.0241(6) 0.0048(6) 0.0049(5) -0.0001(5)
C11 0.0246(6) 0.0288(7) 0.0245(6) 0.0035(6) 0.0024(5) -0.0033(6)
C31 0.0419(8) 0.0352(8) 0.0359(7) 0.0020(7) 0.0100(6) 0.0042(6)
C91 0.0505(10) 0.0557(10) 0.0467(9) 0.0045(8) 0.0147(7) 0.0151(7)

loop_
_atom_site_type_symbol
_atom_site_label
_atom_site_fract_x
_atom_site_fract_y
_atom_site_fract_z
_atom_site_U_iso_or_equiv
_atom_site_thermal_displace_type
_atom_site_occupancy
N N1 0.43672(9) 0.39900(18) 0.20431(6) 0.0308(4) Uani 1.000
N N2 0.47899(9) 0.57711(17) 0.16614(5) 0.0313(3) Uani 1.000
N N10 0.28403(9) -0.04257(18) 0.23365(6) 0.0301(3) Uani 1.000
C C3 0.41609(11) 0.5733(2) 0.09612(6) 0.0289(4) Uani 1.000
C C3A 0.33286(10) 0.3874(2) 0.08653(6) 0.0273(4) Uani 1.000
C C4 0.24616(11) 0.2997(2) 0.02588(6) 0.0321(4) Uani 1.000
C C5 0.18152(11) 0.1101(2) 0.03769(6) 0.0324(4) Uani 1.000
C C5A 0.19858(10) 0.0022(2) 0.10985(6) 0.0283(4) Uani 1.000
C C5B 0.14567(10) -0.1954(2) 0.13948(6) 0.0300(4) Uani 1.000
C C6 0.05963(11) -0.3574(2) 0.10872(7) 0.0377(4) Uani 1.000
C C7 0.03272(12) -0.5330(2) 0.15464(8) 0.0426(5) Uani 1.000
C C8 0.09011(12) -0.5508(2) 0.22997(8) 0.0417(5) Uani 1.000
C C9 0.17617(11) -0.3965(2) 0.26261(7) 0.0344(4) Uani 1.000
C C9A 0.20113(10) -0.2182(2) 0.21583(7) 0.0291(4) Uani 1.000
C C10A 0.28287(10) 0.0885(2) 0.16958(6) 0.0261(4) Uani 1.000
C C11 0.35017(10) 0.2806(2) 0.15764(6) 0.0263(4) Uani 1.000
C C31 0.43731(12) 0.7499(2) 0.03983(7) 0.0374(4) Uani 1.000
C C91 0.24276(13) -0.4178(3) 0.34279(7) 0.0503(6) Uani 1.000
H H1 0.4739(12) 0.358(2) 0.2515(7) 0.048(4) Uiso 1.000
H H4 0.23351 0.37154 -0.02181 0.0385 Uiso 1.000
H H5 0.12498 0.05020 -0.00244 0.0388 Uiso 1.000
H H6 0.02084 -0.34717 0.05786 0.0452 Uiso 1.000
H H7 -0.02538 -0.64237 0.13466 0.0510 Uiso 1.000
H H8 0.06942 -0.67235 0.25954 0.0500 Uiso 1.000
H H10 0.3347(13) -0.015(2) 0.2779(7) 0.053(4) Uiso 1.000
H H31A 0.49975 0.85390 0.06335 0.0560 Uiso 0.500
H H31B 0.36626 0.83888 0.02215 0.0560 Uiso 0.500
H H31C 0.45969 0.67151 -0.00261 0.0560 Uiso 0.500
H H31D 0.38405 0.72230 -0.00809 0.0560 Uiso 0.500
H H31E 0.51754 0.73732 0.03311 0.0560 Uiso 0.500
H H31F 0.42411 0.90468 0.05787 0.0560 Uiso 0.500
H H91A 0.21018 -0.54402 0.36762 0.0754 Uiso 1.000
H H91B 0.23653 -0.27322 0.36946 0.0754 Uiso 1.000
H H91C 0.32456 -0.44983 0.34305 0.0754 Uiso 1.000

loop_
_atom_type_symbol
_atom_type_description
_atom_type_scat_dispersion_real
_atom_type_scat_dispersion_imag
_atom_type_scat_source
N N 0.0061 0.0033 'International Tables Vol C Tables 4.2.6.8 and 6.1.1.4'
H H 0.0000 0.0000 'International Tables Vol C Tables 4.2.6.8 and 6.1.1.4'
C C 0.0033 0.0016 'International Tables Vol C Tables 4.2.6.8 and 6.1.1.4'

loop_
_geom_angle_atom_site_label_1
_geom_angle_atom_site_label_2
_geom_angle_atom_site_label_3
_geom_angle
_geom_angle_publ_flag
N2 N1 C11 110.86(10) no
N1 N2 C3 106.31(10) no
C9A N10 C10A 108.34(10) no
C11 N1 H1 127.4(8) no
N2 N1 H1 120.9(8) no
C9A N10 H10 129.0(8) no
C10A N10 H10 122.6(8) no
N2 C3 C31 120.20(11) no
C3A C3 C31 128.88(10) no
N2 C3 C3A 110.92(10) no
C3 C3A C11 104.40(10) no
C4 C3A C11 119.91(11) no
C3 C3A C4 135.69(10) no
C3A C4 C5 119.30(10) no
C4 C5 C5A 120.87(10) no
C5 C5A C5B 133.80(11) no
C5 C5A C10A 120.03(11) no
C5B C5A C10A 106.16(9) no
C5A C5B C9A 106.96(10) no
C6 C5B C9A 118.52(11) no
C5A C5B C6 134.50(10) no
C5B C6 C7 118.62(11) no
C6 C7 C8 121.21(12) no
C7 C8 C9 122.26(12) no
C8 C9 C91 123.24(12) no
C9A C9 C91 120.90(12) no
C8 C9 C9A 115.84(12) no
N10 C9A C5B 108.59(10) no
N10 C9A C9 127.84(11) no
C5B C9A C9 123.53(11) no
N10 C10A C5A 109.94(10) no
N10 C10A C11 130.68(10) no
C5A C10A C11 119.37(10) no
N1 C11 C10A 132.01(10) no
C3A C11 C10A 120.51(10) no
N1 C11 C3A 107.48(10) no
C3A C4 H4 120.00 no
C5 C4 H4 120.00 no
C4 C5 H5 120.00 no
C5A C5 H5 120.00 no
C5B C6 H6 121.00 no
C7 C6 H6 121.00 no
C6 C7 H7 119.00 no
C8 C7 H7 119.00 no
C7 C8 H8 119.00 no
C9 C8 H8 119.00 no
C3 C31 H31A 109.00 no
C3 C31 H31B 109.00 no
C3 C31 H31C 109.00 no
C3 C31 H31D 109.00 no
C3 C31 H31E 109.00 no
C3 C31 H31F 109.00 no
H31A C31 H31B 109.00 no
H31A C31 H31C 109.00 no
H31A C31 H31D 141.00 no
H31A C31 H31E 56.00 no
H31A C31 H31F 56.00 no
H31B C31 H31C 109.00 no
H31B C31 H31D 56.00 no
H31B C31 H31E 141.00 no
H31B C31 H31F 56.00 no
H31C C31 H31D 56.00 no
H31C C31 H31E 56.00 no
H31C C31 H31F 141.00 no
H31D C31 H31E 109.00 no
H31D C31 H31F 109.00 no
H31E C31 H31F 109.00 no
C9 C91 H91A 109.00 no
C9 C91 H91B 109.00 no
C9 C91 H91C 109.00 no
H91A C91 H91B 109.00 no
H91A C91 H91C 109.00 no
H91B C91 H91C 109.00 no

loop_
_geom_bond_atom_site_label_1
_geom_bond_atom_site_label_2
_geom_bond_distance
_geom_bond_publ_flag
N1 N2 1.3798(14) no
N1 C11 1.3579(16) no
N2 C3 1.3271(14) no
N10 C9A 1.3882(16) no
N10 C10A 1.3792(15) no
N1 H1 0.906(13) no
N10 H10 0.906(13) no
C3 C3A 1.4289(17) no
C3 C31 1.4927(17) no
C3A C4 1.4227(16) no
C3A C11 1.4013(15) no
C4 C5 1.3653(17) no
C5 C5A 1.4211(15) no
C5A C5B 1.4456(16) no
C5A C10A 1.3940(16) no
C5B C6 1.3972(17) no
C5B C9A 1.4056(16) no
C6 C7 1.3823(18) no
C7 C8 1.393(2) no
C8 C9 1.3774(18) no
C9 C9A 1.3960(17) no
C9 C91 1.5030(18) no
C10A C11 1.3956(16) no
C4 H4 0.9400 no
C5 H5 0.9400 no
C6 H6 0.9400 no
C7 H7 0.9400 no
C8 H8 0.9400 no
C31 H31A 0.9700 no
C31 H31B 0.9700 no
C31 H31C 0.9700 no
C31 H31D 0.9700 no
C31 H31E 0.9700 no
C31 H31F 0.9700 no
C91 H91A 0.9700 no
C91 H91B 0.9700 no
C91 H91C 0.9700 no

loop_
_geom_contact_atom_site_label_1
_geom_contact_atom_site_label_2
_geom_contact_distance
_geom_contact_site_symmetry_2
_geom_contact_publ_flag
N1 N10 3.2036(15) . no
N1 N2 2.9878(14) 2_645 no
N1 N10 3.2360(15) 2_655 no
N2 N10 3.0558(15) 2_655 no
N2 N1 2.9878(14) 2_655 no
N10 N1 3.2360(15) 2_645 no
N10 N1 3.2036(15) . no
N10 N2 3.0558(15) 2_645 no
N1 H10 2.664(15) 2_655 no
N1 H1 2.886(12) 2_655 no
N2 H1 2.188(12) 2_655 no
N2 H10 2.263(15) 2_655 no
N10 H91B 2.9400 . no
N10 H1 2.837(14) 2_645 no
C3 C5A 3.5792(17) 1_565 no
C3A C5B 3.5027(17) 1_565 no
C4 C6 3.4897(18) 1_565 no
C5A C31 3.5894(18) 1_545 no
C5A C7 3.4865(17) 1_565 no
C5A C3 3.5792(17) 1_545 no
C5B C3A 3.5027(17) 1_545 no
C6 C4 3.4897(18) 1_545 no
C7 C5A 3.4865(17) 1_545 no
C8 C10A 3.3959(18) 1_545 no
C9 C11 3.5674(17) 1_545 no
C10A C8 3.3959(18) 1_565 no
C11 C9 3.5674(17) 1_565 no
C31 C5A 3.5894(18) 1_565 no
C3 H31C 2.8200 3_665 no
C3A H31F 3.0500 1_545 no
C4 H31F 3.0500 1_545 no
C4 H31B 3.0000 1_545 no
C4 H31D 3.0400 . no
C5 H31B 2.7200 1_545 no
C5 H6 2.9600 3_555 no
C5 H31F 3.0200 1_545 no
C5A H31F 3.0200 1_545 no
C5A H31B 2.9100 1_545 no
C7 H8 2.9800 2_555 no
C8 H8 2.8900 2_555 no
C9 H8 3.0900 2_555 no
C10A H31F 3.0400 1_545 no
C11 H31F 3.0500 1_545 no
C31 H31C 2.8400 3_665 no
C91 H10 2.896(13) . no
C91 H7 3.0800 2_555 no
C91 H31D 3.0700 4_555 no
H1 N1 2.886(12) 2_645 no
H1 N2 2.188(12) 2_645 no
H1 N10 2.837(14) 2_655 no
H1 H10 2.51(2) 2_655 no
H5 H6 2.4700 3_555 no
H6 C5 2.9600 3_555 no
H6 H5 2.4700 3_555 no
H7 C91 3.0800 2_545 no
H7 H91B 2.5600 2_545 no
H8 H91A 2.4000 . no
H8 C7 2.9800 2_545 no
H8 C8 2.8900 2_545 no
H8 C9 3.0900 2_545 no
H10 C91 2.896(13) . no
H10 N1 2.664(15) 2_645 no
H10 N2 2.263(15) 2_645 no
H10 H1 2.51(2) 2_645 no
H31B C4 3.0000 1_565 no
H31B C5 2.7200 1_565 no
H31B C5A 2.9100 1_565 no
H31C C3 2.8200 3_665 no
H31C C31 2.8400 3_665 no
H31D C4 3.0400 . no
H31D C91 3.0700 4_554 no
H31D H91B 2.5300 4_554 no
H31F C3A 3.0500 1_565 no
H31F C4 3.0500 1_565 no
H31F C5 3.0200 1_565 no
H31F C5A 3.0200 1_565 no
H31F C10A 3.0400 1_565 no
H31F C11 3.0500 1_565 no
H91A H8 2.4000 . no
H91B N10 2.9400 . no
H91B H7 2.5600 2_555 no
H91B H31D 2.5300 4_555 no

loop_
_geom_hbond_atom_site_label_D
_geom_hbond_atom_site_label_H
_geom_hbond_atom_site_label_A
_geom_hbond_site_symmetry_A
_geom_hbond_distance_DH
_geom_hbond_distance_HA
_geom_hbond_distance_DA
_geom_hbond_angle_DHA
_geom_hbond_publ_flag
N1 H1 N2 2_645 0.906(13) 2.188(12) 2.9878(14) 147.0(10) yes
N10 H10 N2 2_645 0.906(13) 2.263(15) 3.0558(15) 145.9(12) yes

loop_
_geom_torsion_atom_site_label_1
_geom_torsion_atom_site_label_2
_geom_torsion_atom_site_label_3
_geom_torsion_atom_site_label_4
_geom_torsion
_geom_torsion_publ_flag
C11 N1 N2 C3 1.77(13) no
N2 N1 C11 C3A -1.32(13) no
N2 N1 C11 C10A 179.04(12) no
N1 N2 C3 C3A -1.52(13) no
N1 N2 C3 C31 178.28(11) no
C10A N10 C9A C5B -0.82(13) no
C10A N10 C9A C9 177.07(12) no
C9A N10 C10A C5A 0.79(14) no
C9A N10 C10A C11 -178.93(12) no
N2 C3 C3A C4 -179.12(13) no
N2 C3 C3A C11 0.74(14) no
C31 C3 C3A C4 1.1(2) no
C31 C3 C3A C11 -179.03(12) no
C3 C3A C4 C5 179.16(13) no
C11 C3A C4 C5 -0.69(18) no
C3 C3A C11 N1 0.36(13) no
C3 C3A C11 C10A -179.94(12) no
C4 C3A C11 N1 -179.75(11) no
C4 C3A C11 C10A -0.06(18) no
C3A C4 C5 C5A 0.98(18) no
C4 C5 C5A C5B -179.90(13) no
C4 C5 C5A C10A -0.54(18) no
C5 C5A C5B C6 1.3(2) no
C5 C5A C5B C9A 179.36(13) no
C10A C5A C5B C6 -178.14(13) no
C10A C5A C5B C9A -0.06(14) no
C5 C5A C10A N10 -179.96(11) no
C5 C5A C10A C11 -0.21(17) no
C5B C5A C10A N10 -0.44(13) no
C5B C5A C10A C11 179.31(11) no
C5A C5B C6 C7 177.92(13) no
C9A C5B C6 C7 0.00(19) no
C5A C5B C9A N10 0.54(13) no
C5A C5B C9A C9 -177.46(11) no
C6 C5B C9A N10 178.97(11) no
C6 C5B C9A C9 0.97(18) no
C5B C6 C7 C8 -0.41(19) no
C6 C7 C8 C9 -0.1(2) no
C7 C8 C9 C9A 1.05(19) no
C7 C8 C9 C91 -177.40(13) no
C8 C9 C9A N10 -179.07(12) no
C8 C9 C9A C5B -1.48(18) no
C91 C9 C9A N10 -0.6(2) no
C91 C9 C9A C5B 177.01(12) no
N10 C10A C11 N1 -0.2(2) no
N10 C10A C11 C3A -179.81(12) no
C5A C10A C11 N1 -179.90(12) no
C5A C10A C11 C3A 0.49(17) no
